data_4510474
loop_
_publ_author_name
'Madhu, Vedichi'
'Das, Samar K.'

_publ_section_title
;
 Diverse Supramolecular Architectures Having Well-Defined Void Spaces
 Formed from a Pseudorotaxane Cation: Influential Role of Metal Dithiolate
 Coordination Complex Anions
;
_journal_issue 5
_journal_name_full 'Crystal Growth &amp; Design'
_journal_page_first 2343
_journal_paper_doi 10.1021/cg500039y
_journal_volume 14
_journal_year 2014
_chemical_formula_moiety 'C8 N4 S4 Pd, C22 H20 N4, C24 H32 O8'
_chemical_formula_sum 'C54 H52 N8 O8 Pd S4'
_chemical_formula_weight 1175.67
_chemical_name_systematic
; 
 ? 
;
_space_group_IT_number 2
_symmetry_cell_setting triclinic
_symmetry_space_group_name_Hall '-P 1'
_symmetry_space_group_name_H-M 'P -1'
_atom_sites_solution_hydrogens geom
_atom_sites_solution_primary direct
_atom_sites_solution_secondary difmap
_audit_creation_method SHELXL-97
_cell_angle_alpha 100.1080(10)
_cell_angle_beta 99.2670(10)
_cell_angle_gamma 114.1570(10)
_cell_formula_units_Z 2
_cell_length_a 12.2674(9)
_cell_length_b 12.6097(9)
_cell_length_c 20.1508(14)
_cell_measurement_reflns_used 2858
_cell_measurement_temperature 298(2)
_cell_measurement_theta_max 18.29
_cell_measurement_theta_min 2.22
_cell_volume 2704.3(3)
_computing_structure_refinement 'SHELXL-97 (Sheldrick, 1997)'
_computing_structure_solution 'SHELXS-97 (Sheldrick, 1990)'
_diffrn_ambient_temperature 298(2)
_diffrn_measured_fraction_theta_full 0.998
_diffrn_measured_fraction_theta_max 0.998
_diffrn_radiation_monochromator graphite
_diffrn_radiation_source 'fine-focus sealed tube'
_diffrn_radiation_type MoK\a
_diffrn_radiation_wavelength 0.71073
_diffrn_reflns_av_R_equivalents 0.0588
_diffrn_reflns_av_sigmaI/netI 0.0995
_diffrn_reflns_limit_h_max 14
_diffrn_reflns_limit_h_min -14
_diffrn_reflns_limit_k_max 14
_diffrn_reflns_limit_k_min -14
_diffrn_reflns_limit_l_max 23
_diffrn_reflns_limit_l_min -23
_diffrn_reflns_number 25649
_diffrn_reflns_theta_full 24.71
_diffrn_reflns_theta_max 24.71
_diffrn_reflns_theta_min 1.84
_exptl_absorpt_coefficient_mu 0.559
_exptl_absorpt_correction_T_max 0.9619
_exptl_absorpt_correction_T_min 0.8916
_exptl_absorpt_correction_type empirical
_exptl_absorpt_process_details 'SADABS (sheldrick 1997)'
_exptl_crystal_colour black
_exptl_crystal_density_diffrn 1.444
_exptl_crystal_density_method 'not measured'
_exptl_crystal_description prism
_exptl_crystal_F_000 1212
_exptl_crystal_size_max 0.21
_exptl_crystal_size_mid 0.16
_exptl_crystal_size_min 0.07
_refine_diff_density_max 0.521
_refine_diff_density_min -0.242
_refine_diff_density_rms 0.052
_refine_ls_extinction_method none
_refine_ls_goodness_of_fit_ref 0.825
_refine_ls_hydrogen_treatment mixed
_refine_ls_matrix_type full
_refine_ls_number_parameters 676
_refine_ls_number_reflns 9202
_refine_ls_number_restraints 0
_refine_ls_restrained_S_all 0.825
_refine_ls_R_factor_all 0.1265
_refine_ls_R_factor_gt 0.0521
_refine_ls_shift/su_max 0.001
_refine_ls_shift/su_mean 0.000
_refine_ls_structure_factor_coef Fsqd
_refine_ls_weighting_details 'calc w=1/[\s^2^(Fo^2^)+(0.0446P)^2^+0.0000P] where P=(Fo^2^+2Fc^2^)/3'
_refine_ls_weighting_scheme calc
_refine_ls_wR_factor_gt 0.0979
_refine_ls_wR_factor_ref 0.1180
_reflns_number_gt 4137
_reflns_number_total 9202
_reflns_threshold_expression >2sigma(I)
_cod_data_source_file cg500039y_si_003.cif
_cod_data_source_block compound3
_cod_depositor_comments
;
Adding full bibliography for 4510472--4510476.cif.

2021-08-30
Z value and formula fixed to values more according to usual
chemical conventions.                 miguel
;
_cod_original_formula_sum 'C108 H104 N16 O16 Pd2 S8'
_cod_original_formula_weight 2351.35
_cod_original_formula_moiety 'C108 H104 N16 O16 Pd2 S8'
_cod_original_formula_units_Z 1
_cod_original_sg_symbol_H-M p-1
_cod_database_code 4510474

loop_
_symmetry_equiv_pos_as_xyz
'x, y, z'
'-x, -y, -z'

loop_
_atom_site_label
_atom_site_type_symbol
_atom_site_fract_x
_atom_site_fract_y
_atom_site_fract_z
_atom_site_U_iso_or_equiv
_atom_site_adp_type
_atom_site_occupancy
_atom_site_symmetry_multiplicity
_atom_site_calc_flag
_atom_site_refinement_flags
Pd1 Pd 0.50232(4) 0.49692(4) 0.74690(2) 0.06877(17) Uani 1 1 d .
S1 S 0.58849(15) 0.39232(15) 0.68965(9) 0.0959(5) Uani 1 1 d .
S2 S 0.53785(14) 0.61930(13) 0.67333(8) 0.0869(5) Uani 1 1 d .
S3 S 0.40407(13) 0.59401(12) 0.79826(8) 0.0753(4) Uani 1 1 d .
S4 S 0.47747(14) 0.38417(14) 0.82606(8) 0.0839(5) Uani 1 1 d .
N1 N 0.6926(7) 0.3555(7) 0.5318(4) 0.160(3) Uani 1 1 d .
N2 N 0.6700(8) 0.6707(7) 0.5261(4) 0.180(3) Uani 1 1 d .
N4 N 0.3556(6) 0.3473(5) 0.9790(3) 0.113(2) Uani 1 1 d .
N3 N 0.2804(6) 0.6270(4) 0.9497(3) 0.112(2) Uani 1 1 d .
N8 N 0.1639(3) 0.0269(4) 0.01126(19) 0.0532(10) Uani 1 1 d .
N7 N 0.7182(5) -0.0007(6) 0.1418(2) 0.0875(16) Uani 1 1 d .
N5 N 0.1302(13) 0.7450(11) 0.6615(6) 0.191(6) Uani 1 1 d .
N6 N 0.0563(4) 0.1678(4) 0.5181(2) 0.0600(11) Uani 1 1 d .
C1 C 0.6189(5) 0.4603(6) 0.6226(3) 0.0863(19) Uani 1 1 d .
C2 C 0.6607(7) 0.4048(8) 0.5712(4) 0.117(3) Uani 1 1 d .
C3 C 0.6021(5) 0.5576(6) 0.6174(3) 0.0843(18) Uani 1 1 d .
C4 C 0.6365(7) 0.6162(7) 0.5647(5) 0.125(3) Uani 1 1 d .
C7 C 0.4066(5) 0.4446(5) 0.8791(3) 0.0710(16) Uani 1 1 d .
C8 C 0.3786(6) 0.3920(6) 0.9351(4) 0.084(2) Uani 1 1 d .
C5 C 0.3789(5) 0.5331(5) 0.8683(3) 0.0695(16) Uani 1 1 d .
C6 C 0.3233(6) 0.5836(5) 0.9149(3) 0.0792(18) Uani 1 1 d .
C9 C 0.1238(6) 1.3250(6) 0.1697(3) 0.110(2) Uani 1 1 d .
H9 H 0.1391 1.3693 0.2151 0.132 Uiso 1 1 calc R
C10 C 0.0530(6) 1.1451(6) 0.2067(3) 0.102(2) Uani 1 1 d .
H10A H -0.0285 1.0767 0.1908 0.122 Uiso 1 1 calc R
H10B H 0.0531 1.2011 0.2465 0.122 Uiso 1 1 calc R
C11 C 0.1462(5) 1.1030(5) 0.2288(3) 0.0896(19) Uani 1 1 d .
H11A H 0.2288 1.1669 0.2358 0.108 Uiso 1 1 calc R
H11B H 0.1395 1.0824 0.2727 0.108 Uiso 1 1 calc R
C12 C 0.2052(5) 0.9507(6) 0.1883(3) 0.0681(15) Uani 1 1 d .
C13 C 0.3161(6) 1.0097(6) 0.2393(3) 0.0911(19) Uani 1 1 d .
H13 H 0.3374 1.0853 0.2679 0.109 Uiso 1 1 calc R
C14 C 0.3949(7) 0.9590(8) 0.2483(4) 0.115(3) Uani 1 1 d .
H14 H 0.4703 1.0011 0.2819 0.138 Uiso 1 1 calc R
C15 C 0.3632(9) 0.8491(9) 0.2090(5) 0.122(3) Uani 1 1 d .
H15 H 0.4166 0.8145 0.2162 0.147 Uiso 1 1 calc R
C16 C 0.2513(8) 0.7841(6) 0.1567(4) 0.105(2) Uani 1 1 d .
H16 H 0.2300 0.7076 0.1293 0.126 Uiso 1 1 calc R
C17 C 0.1725(7) 0.8389(6) 0.1475(4) 0.0803(18) Uani 1 1 d .
C18 C 0.0248(8) 0.6654(6) 0.0558(4) 0.129(3) Uani 1 1 d .
H18A H 0.0902 0.6624 0.0354 0.155 Uiso 1 1 calc R
H18B H 0.0105 0.6126 0.0865 0.155 Uiso 1 1 calc R
C19 C -0.0846(6) 0.6235(6) 0.0021(4) 0.117(3) Uani 1 1 d .
H19 H -0.1614 0.5663 0.0033 0.141 Uiso 1 1 calc R
C20 C -0.1480(6) 0.6195(5) -0.1153(4) 0.107(2) Uani 1 1 d .
H20 H -0.2178 0.5469 -0.1223 0.128 Uiso 1 1 calc R
C53 C 0.1744(4) -0.0738(4) -0.0115(2) 0.0600(14) Uani 1 1 d .
H53 H 0.1092 -0.1389 -0.0451 0.072 Uiso 1 1 calc R
C50 C 0.2796(4) -0.0820(4) 0.0139(2) 0.0546(13) Uani 1 1 d .
H50 H 0.2848 -0.1531 -0.0024 0.066 Uiso 1 1 calc R
C49 C 0.3793(4) 0.0135(4) 0.0638(2) 0.0461(12) Uani 1 1 d .
C48 C 0.4965(4) 0.0091(4) 0.0913(2) 0.0506(12) Uani 1 1 d .
C47 C 0.5088(5) -0.0964(4) 0.0762(3) 0.0656(14) Uani 1 1 d .
H47 H 0.4419 -0.1674 0.0483 0.079 Uiso 1 1 calc R
C44 C 0.6190(6) -0.0966(6) 0.1024(3) 0.0816(18) Uani 1 1 d .
H44 H 0.6237 -0.1691 0.0914 0.098 Uiso 1 1 calc R
C45 C 0.7060(5) 0.0995(6) 0.1563(3) 0.0838(18) Uani 1 1 d .
H45 H 0.7744 0.1689 0.1845 0.101 Uiso 1 1 calc R
C46 C 0.5987(4) 0.1087(5) 0.1326(2) 0.0639(15) Uani 1 1 d .
H46 H 0.5966 0.1823 0.1448 0.077 Uiso 1 1 calc R
C51 C 0.3646(4) 0.1155(4) 0.0859(3) 0.0633(14) Uani 1 1 d .
H51 H 0.4285 0.1818 0.1194 0.076 Uiso 1 1 calc R
C52 C 0.2574(4) 0.1205(4) 0.0593(3) 0.0652(15) Uani 1 1 d .
H52 H 0.2495 0.1903 0.0750 0.078 Uiso 1 1 calc R
C32 C 0.6180(7) -0.0872(10) 0.4114(4) 0.201(5) Uani 1 1 d .
H32 H 0.5329 -0.1265 0.4056 0.241 Uiso 1 1 calc R
C34 C 0.6935(5) 0.0592(6) 0.5832(3) 0.098(2) Uani 1 1 d .
H34A H 0.6922 0.1229 0.5627 0.118 Uiso 1 1 calc R
H34B H 0.6464 0.0531 0.6179 0.118 Uiso 1 1 calc R
C35 C 0.8829(5) 0.1946(5) 0.6671(3) 0.0624(14) Uani 1 1 d .
C36 C 0.8399(5) 0.2776(6) 0.6839(3) 0.0849(18) Uani 1 1 d .
H36 H 0.7611 0.2625 0.6603 0.102 Uiso 1 1 calc R
C37 C 0.9122(8) 0.3826(6) 0.7351(4) 0.099(2) Uani 1 1 d .
H37 H 0.8817 0.4380 0.7461 0.119 Uiso 1 1 calc R
C38 C 1.0266(7) 0.4072(5) 0.7697(3) 0.098(2) Uani 1 1 d .
H38 H 1.0751 0.4792 0.8042 0.117 Uiso 1 1 calc R
C39 C 1.0717(5) 0.3245(5) 0.7537(3) 0.0794(17) Uani 1 1 d .
H39 H 1.1509 0.3414 0.7776 0.095 Uiso 1 1 calc R
C40 C 1.0002(5) 0.2165(5) 0.7024(3) 0.0565(13) Uani 1 1 d .
C41 C 1.1444(5) 0.1397(5) 0.7269(3) 0.0867(18) Uani 1 1 d .
H41A H 1.1329 0.1390 0.7734 0.104 Uiso 1 1 calc R
H41B H 1.2154 0.2145 0.7302 0.104 Uiso 1 1 calc R
C42 C 1.1655(6) 0.0333(6) 0.6968(3) 0.121(3) Uani 1 1 d .
H42A H 1.2235 0.0257 0.7322 0.145 Uiso 1 1 calc R
H42B H 1.0880 -0.0398 0.6843 0.145 Uiso 1 1 calc R
C43 C 1.3383(6) 0.0814(5) 0.6487(3) 0.097(2) Uani 1 1 d .
H43 H 1.3898 0.1005 0.6928 0.116 Uiso 1 1 calc R
C29 C -0.0353(5) 0.1967(5) 0.4985(3) 0.0755(16) Uani 1 1 d .
H29 H -0.1076 0.1403 0.4654 0.091 Uiso 1 1 calc R
C28 C -0.0227(5) 0.3081(5) 0.5270(3) 0.0752(16) Uani 1 1 d .
H28 H -0.0869 0.3273 0.5134 0.090 Uiso 1 1 calc R
C26 C 0.0848(5) 0.3936(5) 0.5760(3) 0.0625(14) Uani 1 1 d .
C25 C 0.0994(6) 0.5172(5) 0.6059(3) 0.0791(17) Uani 1 1 d .
C23 C -0.0012(8) 0.5379(6) 0.6107(4) 0.121(3) Uani 1 1 d .
H23 H -0.0807 0.4746 0.5948 0.145 Uiso 1 1 calc R
C22 C 0.0171(11) 0.6534(9) 0.6391(5) 0.166(4) Uani 1 1 d .
H22 H -0.0507 0.6675 0.6427 0.200 Uiso 1 1 calc R
C21 C 0.2234(14) 0.7264(14) 0.6566(7) 0.195(7) Uani 1 1 d .
H21 H 0.3018 0.7917 0.6719 0.234 Uiso 1 1 calc R
C24 C 0.2127(8) 0.6128(7) 0.6293(3) 0.131(3) Uani 1 1 d .
H24 H 0.2830 0.6024 0.6271 0.158 Uiso 1 1 calc R
C27 C 0.1747(5) 0.3596(6) 0.5955(3) 0.0799(18) Uani 1 1 d .
H27 H 0.2474 0.4140 0.6291 0.096 Uiso 1 1 calc R
C30 C 0.1592(5) 0.2465(6) 0.5663(3) 0.0788(17) Uani 1 1 d .
H30 H 0.2210 0.2245 0.5803 0.095 Uiso 1 1 calc R
C33 C 0.6373(5) -0.0550(6) 0.5291(4) 0.104(2) Uani 1 1 d .
H33A H 0.6531 -0.1146 0.5479 0.125 Uiso 1 1 calc R
H33B H 0.5484 -0.0835 0.5155 0.125 Uiso 1 1 calc R
O4 O -0.0656(4) 0.6765(3) -0.0527(3) 0.1171(16) Uani 1 1 d .
O3 O 0.0643(4) 0.7884(4) 0.0965(2) 0.0898(12) Uani 1 1 d .
O1 O 0.1257(3) 1.0003(3) 0.17669(17) 0.0717(10) Uani 1 1 d .
O2 O 0.0768(4) 1.2031(4) 0.1520(2) 0.0956(13) Uani 1 1 d .
O6 O 0.6832(4) -0.0446(5) 0.4694(3) 0.139(2) Uani 1 1 d .
O5 O 0.8187(3) 0.0883(3) 0.61590(18) 0.0750(10) Uani 1 1 d .
O7 O 1.0381(3) 0.1309(3) 0.68268(16) 0.0677(10) Uani 1 1 d .
O8 O 1.2121(4) 0.0449(5) 0.63713(19) 0.1269(18) Uani 1 1 d .
C54 C 0.0501(4) 0.0351(4) -0.0160(2) 0.0633(15) Uani 1 1 d .
H54A H 0.0233 0.0031 -0.0663 0.076 Uiso 1 1 calc R
H54B H 0.0658 0.1190 -0.0050 0.076 Uiso 1 1 calc R
C31 C 0.0425(5) 0.0463(4) 0.4844(3) 0.0743(17) Uani 1 1 d .
H31A H 0.1227 0.0467 0.4922 0.089 Uiso 1 1 calc R
H31B H 0.0076 0.0257 0.4345 0.089 Uiso 1 1 calc R

loop_
_atom_site_aniso_label
_atom_site_aniso_U_11
_atom_site_aniso_U_22
_atom_site_aniso_U_33
_atom_site_aniso_U_23
_atom_site_aniso_U_13
_atom_site_aniso_U_12
Pd1 0.0551(3) 0.0624(3) 0.0741(3) 0.0101(2) 0.0058(2) 0.0198(2)
S1 0.1064(13) 0.1125(14) 0.1066(13) 0.0453(11) 0.0433(11) 0.0730(12)
S2 0.0861(11) 0.0702(11) 0.1034(13) 0.0262(10) 0.0316(10) 0.0306(9)
S3 0.0864(11) 0.0519(9) 0.0760(11) 0.0065(8) 0.0150(9) 0.0265(8)
S4 0.0905(11) 0.0894(12) 0.0861(12) 0.0264(10) 0.0226(9) 0.0530(10)
N1 0.200(7) 0.232(8) 0.144(7) 0.083(6) 0.090(5) 0.158(7)
N2 0.242(9) 0.177(7) 0.233(9) 0.129(6) 0.170(7) 0.132(7)
N4 0.153(5) 0.108(5) 0.106(5) 0.041(4) 0.052(4) 0.075(4)
N3 0.159(5) 0.069(4) 0.110(5) 0.014(3) 0.057(4) 0.050(4)
N8 0.040(2) 0.055(3) 0.059(3) 0.009(2) 0.012(2) 0.019(2)
N7 0.093(4) 0.126(5) 0.068(4) 0.025(3) 0.012(3) 0.076(4)
N5 0.34(2) 0.075(6) 0.106(6) -0.002(5) 0.033(10) 0.059(10)
N6 0.071(3) 0.073(3) 0.050(3) 0.018(2) 0.017(2) 0.045(3)
C1 0.071(4) 0.101(5) 0.104(5) 0.033(4) 0.036(4) 0.049(4)
C2 0.121(6) 0.157(8) 0.124(7) 0.066(6) 0.051(5) 0.093(6)
C3 0.073(4) 0.085(5) 0.100(5) 0.039(4) 0.033(4) 0.031(4)
C4 0.130(7) 0.122(7) 0.177(9) 0.074(6) 0.092(6) 0.075(6)
C7 0.076(4) 0.059(4) 0.061(4) 0.004(3) 0.002(3) 0.025(3)
C8 0.101(5) 0.071(5) 0.085(6) 0.015(4) 0.017(4) 0.047(4)
C5 0.068(4) 0.052(4) 0.069(4) 0.001(3) 0.007(3) 0.019(3)
C6 0.107(5) 0.049(4) 0.072(5) 0.014(3) 0.020(4) 0.028(4)
C9 0.148(6) 0.049(4) 0.085(5) -0.018(4) 0.021(5) 0.017(4)
C10 0.137(6) 0.124(6) 0.071(5) 0.010(4) 0.020(4) 0.092(5)
C11 0.099(5) 0.101(5) 0.068(4) 0.012(4) 0.003(4) 0.055(4)
C12 0.059(4) 0.089(5) 0.071(4) 0.036(4) 0.020(3) 0.041(4)
C13 0.083(5) 0.118(5) 0.093(5) 0.049(4) 0.020(4) 0.058(5)
C14 0.088(5) 0.170(8) 0.136(7) 0.098(7) 0.042(5) 0.076(6)
C15 0.141(8) 0.171(9) 0.157(9) 0.116(8) 0.091(7) 0.120(8)
C16 0.139(7) 0.107(6) 0.124(7) 0.066(5) 0.071(6) 0.080(6)
C17 0.099(5) 0.082(5) 0.090(5) 0.049(4) 0.053(4) 0.049(5)
C18 0.190(9) 0.063(5) 0.144(7) 0.048(5) 0.072(7) 0.047(6)
C19 0.081(5) 0.072(5) 0.156(8) 0.053(5) 0.004(5) -0.005(4)
C20 0.095(5) 0.052(4) 0.113(6) -0.006(4) -0.017(5) 0.005(4)
C53 0.050(3) 0.052(3) 0.061(3) -0.004(3) 0.010(3) 0.015(3)
C50 0.055(3) 0.046(3) 0.064(3) 0.009(3) 0.022(3) 0.024(3)
C49 0.053(3) 0.037(3) 0.050(3) 0.012(2) 0.021(3) 0.019(3)
C48 0.054(3) 0.062(3) 0.050(3) 0.022(3) 0.022(3) 0.034(3)
C47 0.073(4) 0.061(4) 0.078(4) 0.027(3) 0.025(3) 0.039(3)
C44 0.101(5) 0.092(5) 0.095(5) 0.045(4) 0.036(4) 0.072(5)
C45 0.076(4) 0.108(5) 0.060(4) 0.001(4) 0.000(3) 0.049(4)
C46 0.052(3) 0.075(4) 0.068(4) 0.009(3) 0.007(3) 0.038(3)
C51 0.041(3) 0.047(3) 0.079(4) -0.004(3) -0.002(3) 0.013(3)
C52 0.048(3) 0.047(3) 0.090(4) 0.001(3) 0.012(3) 0.021(3)
C32 0.105(6) 0.438(16) 0.053(5) -0.031(7) -0.010(5) 0.166(9)
C34 0.054(4) 0.125(6) 0.108(5) 0.035(5) 0.014(4) 0.034(4)
C35 0.061(4) 0.070(4) 0.058(4) 0.018(3) 0.018(3) 0.030(3)
C36 0.088(5) 0.093(5) 0.089(5) 0.023(4) 0.026(4) 0.054(4)
C37 0.136(7) 0.091(6) 0.105(6) 0.030(5) 0.056(5) 0.074(5)
C38 0.130(6) 0.061(4) 0.091(5) 0.002(4) 0.040(5) 0.034(5)
C39 0.077(4) 0.078(4) 0.071(4) 0.009(4) 0.017(3) 0.028(4)
C40 0.066(4) 0.054(3) 0.049(3) 0.012(3) 0.021(3) 0.026(3)
C41 0.092(4) 0.124(5) 0.052(4) 0.016(4) 0.008(3) 0.063(4)
C42 0.179(7) 0.193(7) 0.067(5) 0.041(5) 0.027(5) 0.156(6)
C43 0.083(4) 0.144(6) 0.055(4) 0.002(4) -0.021(3) 0.067(4)
C29 0.068(4) 0.073(4) 0.077(4) -0.003(3) -0.012(3) 0.044(3)
C28 0.076(4) 0.066(4) 0.081(4) -0.002(3) -0.001(3) 0.045(3)
C26 0.075(4) 0.064(4) 0.044(3) 0.009(3) 0.023(3) 0.027(3)
C25 0.109(5) 0.058(4) 0.052(4) 0.010(3) 0.025(4) 0.021(4)
C23 0.175(8) 0.071(5) 0.143(7) 0.023(5) 0.088(6) 0.064(5)
C22 0.286(14) 0.123(8) 0.154(9) 0.039(7) 0.132(9) 0.125(9)
C21 0.248(18) 0.092(10) 0.140(10) 0.001(8) -0.045(11) 0.022(10)
C24 0.151(7) 0.067(5) 0.108(6) 0.011(5) -0.017(5) 0.008(5)
C27 0.055(4) 0.081(5) 0.075(4) 0.022(4) -0.005(3) 0.011(4)
C30 0.056(4) 0.100(5) 0.091(5) 0.044(4) 0.015(4) 0.040(4)
C33 0.053(4) 0.106(5) 0.106(6) -0.006(5) -0.008(4) 0.016(4)
O4 0.140(4) 0.053(3) 0.106(4) 0.018(3) 0.017(3) 0.000(3)
O3 0.111(3) 0.062(3) 0.095(3) 0.023(2) 0.034(3) 0.033(3)
O1 0.073(2) 0.071(3) 0.068(2) 0.006(2) 0.003(2) 0.039(2)
O2 0.145(4) 0.090(3) 0.068(3) 0.012(3) 0.014(3) 0.076(3)
O6 0.071(3) 0.201(5) 0.065(3) 0.015(3) 0.008(3) -0.002(3)
O5 0.057(2) 0.078(3) 0.077(3) 0.006(2) 0.003(2) 0.028(2)
O7 0.064(2) 0.076(2) 0.056(2) -0.0008(19) 0.0000(18) 0.038(2)
O8 0.148(4) 0.261(6) 0.045(3) 0.039(3) 0.025(3) 0.163(4)
C54 0.043(3) 0.079(4) 0.063(4) 0.013(3) 0.006(3) 0.028(3)
C31 0.117(5) 0.082(5) 0.060(4) 0.023(3) 0.030(3) 0.075(4)

loop_
_atom_type_symbol
_atom_type_description
_atom_type_scat_dispersion_real
_atom_type_scat_dispersion_imag
_atom_type_scat_source
C C 0.0033 0.0016 'International Tables Vol C Tables 4.2.6.8 and 6.1.1.4'
H H 0.0000 0.0000 'International Tables Vol C Tables 4.2.6.8 and 6.1.1.4'
N N 0.0061 0.0033 'International Tables Vol C Tables 4.2.6.8 and 6.1.1.4'
O O 0.0106 0.0060 'International Tables Vol C Tables 4.2.6.8 and 6.1.1.4'
S S 0.1246 0.1234 'International Tables Vol C Tables 4.2.6.8 and 6.1.1.4'
Pd Pd -0.9988 1.0072 'International Tables Vol C Tables 4.2.6.8 and 6.1.1.4'

loop_
_geom_angle_atom_site_label_1
_geom_angle_atom_site_label_2
_geom_angle_atom_site_label_3
_geom_angle
_geom_angle_site_symmetry_1
_geom_angle_site_symmetry_3
S3 Pd1 S1 176.11(6) . .
S3 Pd1 S2 89.45(6) . .
S1 Pd1 S2 89.94(6) . .
S3 Pd1 S4 89.94(6) . .
S1 Pd1 S4 90.91(6) . .
S2 Pd1 S4 176.29(6) . .
C1 S1 Pd1 101.9(2) . .
C3 S2 Pd1 102.1(2) . .
C5 S3 Pd1 102.1(2) . .
C7 S4 Pd1 101.6(2) . .
C52 N8 C53 119.8(4) . .
C52 N8 C54 119.6(4) . .
C53 N8 C54 120.5(4) . .
C44 N7 C45 115.5(5) . .
C21 N5 C22 119.8(16) . .
C30 N6 C29 120.7(5) . .
C30 N6 C31 120.0(5) . .
C29 N6 C31 119.3(5) . .
C3 C1 C2 121.1(7) . .
C3 C1 S1 123.0(6) . .
C2 C1 S1 115.9(5) . .
N1 C2 C1 176.4(9) . .
C1 C3 C4 121.4(6) . .
C1 C3 S2 122.8(6) . .
C4 C3 S2 115.8(5) . .
N2 C4 C3 175.0(11) . .
C5 C7 C8 121.8(6) . .
C5 C7 S4 123.0(5) . .
C8 C7 S4 115.2(5) . .
N4 C8 C7 178.5(7) . .
C7 C5 C6 121.3(6) . .
C7 C5 S3 123.2(5) . .
C6 C5 S3 115.5(4) . .
N3 C6 C5 176.8(7) . .
O2 C9 C20 116.1(5) . 2_575
O2 C9 H9 122.0 . .
C20 C9 H9 122.0 2_575 .
O2 C10 C11 112.2(5) . .
O2 C10 H10A 109.2 . .
C11 C10 H10A 109.2 . .
O2 C10 H10B 109.2 . .
C11 C10 H10B 109.2 . .
H10A C10 H10B 107.9 . .
O1 C11 C10 109.3(4) . .
O1 C11 H11A 109.8 . .
C10 C11 H11A 109.8 . .
O1 C11 H11B 109.8 . .
C10 C11 H11B 109.8 . .
H11A C11 H11B 108.3 . .
C17 C12 O1 117.9(6) . .
C17 C12 C13 119.5(6) . .
O1 C12 C13 122.7(6) . .
C14 C13 C12 121.3(7) . .
C14 C13 H13 119.4 . .
C12 C13 H13 119.4 . .
C15 C14 C13 119.7(8) . .
C15 C14 H14 120.1 . .
C13 C14 H14 120.1 . .
C14 C15 C16 121.6(8) . .
C14 C15 H15 119.2 . .
C16 C15 H15 119.2 . .
C15 C16 C17 117.6(7) . .
C15 C16 H16 121.2 . .
C17 C16 H16 121.2 . .
C12 C17 O3 116.1(6) . .
C12 C17 C16 120.2(7) . .
O3 C17 C16 123.6(7) . .
C19 C18 O3 111.9(6) . .
C19 C18 H18A 109.2 . .
O3 C18 H18A 109.2 . .
C19 C18 H18B 109.2 . .
O3 C18 H18B 109.2 . .
H18A C18 H18B 107.9 . .
O4 C19 C18 113.1(6) . .
O4 C19 H19 123.4 . .
C18 C19 H19 123.4 . .
O4 C20 C9 116.8(6) . 2_575
O4 C20 H20 121.6 . .
C9 C20 H20 121.6 2_575 .
N8 C53 C50 120.7(4) . .
N8 C53 H53 119.7 . .
C50 C53 H53 119.7 . .
C53 C50 C49 121.3(4) . .
C53 C50 H50 119.3 . .
C49 C50 H50 119.3 . .
C51 C49 C50 116.1(4) . .
C51 C49 C48 121.0(4) . .
C50 C49 C48 122.9(4) . .
C46 C48 C47 116.0(4) . .
C46 C48 C49 121.9(4) . .
C47 C48 C49 122.1(5) . .
C44 C47 C48 120.3(5) . .
C44 C47 H47 119.8 . .
C48 C47 H47 119.8 . .
N7 C44 C47 124.0(5) . .
N7 C44 H44 118.0 . .
C47 C44 H44 118.0 . .
N7 C45 C46 124.8(5) . .
N7 C45 H45 117.6 . .
C46 C45 H45 117.6 . .
C48 C46 C45 119.4(5) . .
C48 C46 H46 120.3 . .
C45 C46 H46 120.3 . .
C52 C51 C49 121.0(4) . .
C52 C51 H51 119.5 . .
C49 C51 H51 119.5 . .
N8 C52 C51 121.0(4) . .
N8 C52 H52 119.5 . .
C51 C52 H52 119.5 . .
O6 C32 C43 124.0(7) . 2_756
O6 C32 H32 118.0 . .
C43 C32 H32 118.0 2_756 .
O5 C34 C33 110.0(5) . .
O5 C34 H34A 109.7 . .
C33 C34 H34A 109.7 . .
O5 C34 H34B 109.7 . .
C33 C34 H34B 109.7 . .
H34A C34 H34B 108.2 . .
O5 C35 C36 124.7(5) . .
O5 C35 C40 115.3(5) . .
C36 C35 C40 120.0(5) . .
C37 C36 C35 120.3(6) . .
C37 C36 H36 119.9 . .
C35 C36 H36 119.9 . .
C38 C37 C36 121.2(6) . .
C38 C37 H37 119.4 . .
C36 C37 H37 119.4 . .
C37 C38 C39 119.4(6) . .
C37 C38 H38 120.3 . .
C39 C38 H38 120.3 . .
C38 C39 C40 120.8(6) . .
C38 C39 H39 119.6 . .
C40 C39 H39 119.6 . .
O7 C40 C39 124.6(5) . .
O7 C40 C35 117.2(5) . .
C39 C40 C35 118.2(5) . .
O7 C41 C42 108.2(4) . .
O7 C41 H41A 110.1 . .
C42 C41 H41A 110.1 . .
O7 C41 H41B 110.1 . .
C42 C41 H41B 110.1 . .
H41A C41 H41B 108.4 . .
O8 C42 C41 112.5(5) . .
O8 C42 H42A 109.1 . .
C41 C42 H42A 109.1 . .
O8 C42 H42B 109.1 . .
C41 C42 H42B 109.1 . .
H42A C42 H42B 107.8 . .
O8 C43 C32 114.6(5) . 2_756
O8 C43 H43 122.7 . .
C32 C43 H43 122.7 2_756 .
N6 C29 C28 120.1(5) . .
N6 C29 H29 120.0 . .
C28 C29 H29 120.0 . .
C29 C28 C26 120.8(5) . .
C29 C28 H28 119.6 . .
C26 C28 H28 119.6 . .
C27 C26 C28 117.2(5) . .
C27 C26 C25 122.2(6) . .
C28 C26 C25 120.6(5) . .
C24 C25 C23 117.7(7) . .
C24 C25 C26 120.8(7) . .
C23 C25 C26 121.5(6) . .
C25 C23 C22 119.4(8) . .
C25 C23 H23 120.3 . .
C22 C23 H23 120.3 . .
N5 C22 C23 121.0(11) . .
N5 C22 H22 119.5 . .
C23 C22 H22 119.5 . .
N5 C21 C24 122.6(18) . .
N5 C21 H21 118.7 . .
C24 C21 H21 118.7 . .
C25 C24 C21 119.6(10) . .
C25 C24 H24 120.2 . .
C21 C24 H24 120.2 . .
C30 C27 C26 120.7(5) . .
C30 C27 H27 119.7 . .
C26 C27 H27 119.7 . .
N6 C30 C27 120.5(5) . .
N6 C30 H30 119.8 . .
C27 C30 H30 119.8 . .
O6 C33 C34 112.5(6) . .
O6 C33 H33A 109.1 . .
C34 C33 H33A 109.1 . .
O6 C33 H33B 109.1 . .
C34 C33 H33B 109.1 . .
H33A C33 H33B 107.8 . .
C20 O4 C19 118.7(6) . .
C17 O3 C18 116.1(5) . .
C12 O1 C11 117.1(4) . .
C9 O2 C10 116.9(5) . .
C32 O6 C33 122.9(6) . .
C35 O5 C34 116.0(4) . .
C40 O7 C41 117.3(4) . .
C43 O8 C42 115.3(5) . .
N8 C54 C54 110.0(5) . 2
N8 C54 H54A 109.7 . .
C54 C54 H54A 109.7 2 .
N8 C54 H54B 109.7 . .
C54 C54 H54B 109.7 2 .
H54A C54 H54B 108.2 . .
N6 C31 C31 109.0(5) . 2_556
N6 C31 H31A 109.9 . .
C31 C31 H31A 109.9 2_556 .
N6 C31 H31B 109.9 . .
C31 C31 H31B 109.9 2_556 .
H31A C31 H31B 108.3 . .

loop_
_geom_bond_atom_site_label_1
_geom_bond_atom_site_label_2
_geom_bond_distance
_geom_bond_site_symmetry_2
Pd1 S3 2.2776(15) .
Pd1 S1 2.2777(16) .
Pd1 S2 2.2869(16) .
Pd1 S4 2.2927(16) .
S1 C1 1.735(7) .
S2 C3 1.725(6) .
S3 C5 1.733(6) .
S4 C7 1.742(6) .
N1 C2 1.138(8) .
N2 C4 1.142(8) .
N4 C8 1.143(7) .
N3 C6 1.134(6) .
N8 C52 1.334(5) .
N8 C53 1.337(5) .
N8 C54 1.468(5) .
N7 C44 1.312(6) .
N7 C45 1.321(6) .
N5 C21 1.273(15) .
N5 C22 1.329(13) .
N6 C30 1.328(6) .
N6 C29 1.339(5) .
N6 C31 1.490(5) .
C1 C3 1.343(7) .
C1 C2 1.427(8) .
C3 C4 1.419(9) .
C7 C5 1.333(6) .
C7 C8 1.426(8) .
C5 C6 1.452(7) .
C9 O2 1.356(6) .
C9 C20 1.410(8) 2_575
C9 H9 0.9300 .
C10 O2 1.430(6) .
C10 C11 1.485(6) .
C10 H10A 0.9700 .
C10 H10B 0.9700 .
C11 O1 1.420(5) .
C11 H11A 0.9700 .
C11 H11B 0.9700 .
C12 C17 1.359(7) .
C12 O1 1.369(5) .
C12 C13 1.383(7) .
C13 C14 1.365(7) .
C13 H13 0.9300 .
C14 C15 1.333(9) .
C14 H14 0.9300 .
C15 C16 1.406(9) .
C15 H15 0.9300 .
C16 C17 1.407(8) .
C16 H16 0.9300 .
C17 O3 1.365(7) .
C18 C19 1.416(8) .
C18 O3 1.457(6) .
C18 H18A 0.9700 .
C18 H18B 0.9700 .
C19 O4 1.391(7) .
C19 H19 0.9300 .
C20 O4 1.343(6) .
C20 C9 1.410(8) 2_575
C20 H20 0.9300 .
C53 C50 1.362(6) .
C53 H53 0.9300 .
C50 C49 1.389(5) .
C50 H50 0.9300 .
C49 C51 1.378(5) .
C49 C48 1.482(6) .
C48 C46 1.361(6) .
C48 C47 1.386(6) .
C47 C44 1.370(6) .
C47 H47 0.9300 .
C44 H44 0.9300 .
C45 C46 1.384(6) .
C45 H45 0.9300 .
C46 H46 0.9300 .
C51 C52 1.370(6) .
C51 H51 0.9300 .
C52 H52 0.9300 .
C32 O6 1.193(6) .
C32 C43 1.403(8) 2_756
C32 H32 0.9300 .
C34 O5 1.434(5) .
C34 C33 1.461(7) .
C34 H34A 0.9700 .
C34 H34B 0.9700 .
C35 O5 1.367(5) .
C35 C36 1.369(6) .
C35 C40 1.390(6) .
C36 C37 1.367(7) .
C36 H36 0.9300 .
C37 C38 1.344(8) .
C37 H37 0.9300 .
C38 C39 1.381(7) .
C38 H38 0.9300 .
C39 C40 1.389(6) .
C39 H39 0.9300 .
C40 O7 1.363(5) .
C41 O7 1.407(5) .
C41 C42 1.511(6) .
C41 H41A 0.9700 .
C41 H41B 0.9700 .
C42 O8 1.417(6) .
C42 H42A 0.9700 .
C42 H42B 0.9700 .
C43 O8 1.389(6) .
C43 C32 1.403(8) 2_756
C43 H43 0.9300 .
C29 C28 1.355(6) .
C29 H29 0.9300 .
C28 C26 1.386(6) .
C28 H28 0.9300 .
C26 C27 1.365(6) .
C26 C25 1.493(7) .
C25 C24 1.351(8) .
C25 C23 1.376(8) .
C23 C22 1.378(9) .
C23 H23 0.9300 .
C22 H22 0.9300 .
C21 C24 1.385(13) .
C21 H21 0.9300 .
C24 H24 0.9300 .
C27 C30 1.364(7) .
C27 H27 0.9300 .
C30 H30 0.9300 .
C33 O6 1.412(6) .
C33 H33A 0.9700 .
C33 H33B 0.9700 .
C54 C54 1.507(8) 2
C54 H54A 0.9700 .
C54 H54B 0.9700 .
C31 C31 1.522(9) 2_556
C31 H31A 0.9700 .
C31 H31B 0.9700 .

loop_
_geom_hbond_atom_site_label_D
_geom_hbond_atom_site_label_H
_geom_hbond_atom_site_label_A
_geom_hbond_distance_DH
_geom_hbond_distance_HA
_geom_hbond_distance_DA
_geom_hbond_angle_DHA
_geom_hbond_site_symmetry_A
C46 H46 S3 0.93 2.86 3.779(5) 172.1 2_666
C51 H51 S3 0.93 2.73 3.644(5) 166.8 2_666
C23 H23 N1 0.93 2.53 3.414(11) 159.9 1_455
C28 H28 N1 0.93 2.94 3.791(8) 152.7 1_455
C47 H47 N3 0.93 2.71 3.620(7) 167.8 1_544
C50 H50 N3 0.93 2.75 3.675(7) 175.3 1_544
C44 H44 N4 0.93 2.57 3.455(8) 159.6 2_656
C54 H54A O1 0.97 2.62 3.434(6) 141.3 2_565
C54 H54A O2 0.97 2.53 3.297(6) 136.4 2_565
C54 H54B O3 0.97 2.94 3.555(6) 122.4 2_565
C54 H54B O4 0.97 2.64 3.572(6) 161.7 2_565
C53 H53 O2 0.93 2.61 3.409(6) 144.9 2_565
C31 H31A O5 0.97 2.89 3.483(6) 120.4 2_656
C31 H31B O7 0.97 2.61 3.433(6) 142.6 2_656
C31 H31B O8 0.97 2.54 3.268(7) 131.4 2_656
